data_4345567
loop_
_publ_author_name
'Feng, Genfeng'
'Peng, Yuxin'
'Liu, Wei'
'Chang, Feifan'
'Dai, Yafei'
'Huang, Wei'

_publ_section_title
;
 Polar Ketone-Functionalized Metal-Organic Framework Showing a High CO2
 Adsorption Performance.
;
_journal_issue 5
_journal_name_full 'Inorganic chemistry'
_journal_page_first 2363
_journal_page_last 2366
_journal_paper_doi 10.1021/acs.inorgchem.6b02660
_journal_volume 56
_journal_year 2017
_chemical_formula_moiety 'C51 H30 Cu6 O33'
_chemical_formula_sum 'C51 H30 Cu6 O33'
_chemical_formula_weight 1551.99
_space_group_crystal_system tetragonal
_space_group_IT_number 139
_space_group_name_Hall '-I 4 2'
_space_group_name_H-M_alt 'I 4/m m m'
_symmetry_space_group_name_Hall '-I 4 2'
_symmetry_space_group_name_H-M 'I 4/m m m'
_atom_sites_solution_hydrogens mixed
_atom_sites_solution_primary direct
_atom_sites_solution_secondary difmap
_audit_creation_method SHELXL-2014/7
_cell_angle_alpha 90
_cell_angle_beta 90
_cell_angle_gamma 90
_cell_formula_units_Z 8
_cell_length_a 30.6411(10)
_cell_length_b 30.6411(10)
_cell_length_c 22.9614(17)
_cell_measurement_reflns_used 9876
_cell_measurement_temperature 150(2)
_cell_measurement_theta_max 25.835
_cell_measurement_theta_min 2.217
_cell_volume 21557.9(19)
_computing_cell_refinement SMART
_computing_data_collection 'SMART (Bruker 2000)'
_computing_data_reduction 'SAINT (Bruker 2000)'
_computing_molecular_graphics SHELXTL
_computing_publication_material SHELXTL
_computing_structure_refinement SHELXTL
_computing_structure_solution 'SHELXTL (BRUKER 2000)'
_diffrn_ambient_temperature 150(2)
_diffrn_measured_fraction_theta_full 0.998
_diffrn_measured_fraction_theta_max 0.998
_diffrn_measurement_device_type 'Bruker Smart Apex CCD area detector'
_diffrn_measurement_method '\f and \w scans'
_diffrn_radiation_type MoK\a
_diffrn_radiation_wavelength 0.71073
_diffrn_reflns_av_R_equivalents 0.2607
_diffrn_reflns_av_unetI/netI 0.0835
_diffrn_reflns_Laue_measured_fraction_full 0.998
_diffrn_reflns_Laue_measured_fraction_max 0.998
_diffrn_reflns_limit_h_max 36
_diffrn_reflns_limit_h_min -36
_diffrn_reflns_limit_k_max 29
_diffrn_reflns_limit_k_min -36
_diffrn_reflns_limit_l_max 26
_diffrn_reflns_limit_l_min -27
_diffrn_reflns_number 71835
_diffrn_reflns_point_group_measured_fraction_full 0.998
_diffrn_reflns_point_group_measured_fraction_max 0.998
_diffrn_reflns_theta_full 25.000
_diffrn_reflns_theta_max 25.000
_diffrn_reflns_theta_min 2.102
_diffrn_source 'fine-focus sealed tube'
_exptl_absorpt_coefficient_mu 1.216
_exptl_crystal_colour blue
_exptl_crystal_density_diffrn 0.956
_exptl_crystal_description block
_exptl_crystal_F_000 6192
_exptl_crystal_size_max 0.120
_exptl_crystal_size_mid 0.100
_exptl_crystal_size_min 0.100
_refine_diff_density_max 1.461
_refine_diff_density_min -0.597
_refine_diff_density_rms 0.111
_refine_ls_extinction_method none
_refine_ls_goodness_of_fit_ref 1.040
_refine_ls_hydrogen_treatment constr
_refine_ls_matrix_type full
_refine_ls_number_parameters 226
_refine_ls_number_reflns 5217
_refine_ls_number_restraints 3
_refine_ls_restrained_S_all 1.045
_refine_ls_R_factor_all 0.0916
_refine_ls_R_factor_gt 0.0718
_refine_ls_shift/su_max 0.000
_refine_ls_shift/su_mean 0.000
_refine_ls_structure_factor_coef Fsqd
_refine_ls_weighting_details 'w=1/[\s^2^(Fo^2^)+(0.0943P)^2^+89.3990P] where P=(Fo^2^+2Fc^2^)/3'
_refine_ls_weighting_scheme calc
_refine_ls_wR_factor_gt 0.1885
_refine_ls_wR_factor_ref 0.1997
_reflns_Friedel_coverage 0.000
_reflns_number_gt 4057
_reflns_number_total 5217
_reflns_threshold_expression 'I > 2\s(I)'
_cod_data_source_file ic6b02660_si_002.cif
_cod_data_source_block 1
_cod_original_cell_volume 21558(2)
_cod_database_code 4345567
_shelx_shelxl_version_number 2014/7
_shelx_space_group_comment
;
The symmetry employed for this shelxl refinement is uniquely defined
by the following loop, which should always be used as a source of
symmetry information in preference to the above space-group names.
They are only intended as comments.
;
_shelx_estimated_absorpt_t_min 0.868
_shelx_estimated_absorpt_t_max 0.888

loop_
_space_group_symop_operation_xyz
'x, y, z'
'-y, x, z'
'-x, -y, z'
'y, -x, z'
'x, -y, -z'
'y, x, -z'
'-x, y, -z'
'-y, -x, -z'
'x+1/2, y+1/2, z+1/2'
'-y+1/2, x+1/2, z+1/2'
'-x+1/2, -y+1/2, z+1/2'
'y+1/2, -x+1/2, z+1/2'
'x+1/2, -y+1/2, -z+1/2'
'y+1/2, x+1/2, -z+1/2'
'-x+1/2, y+1/2, -z+1/2'
'-y+1/2, -x+1/2, -z+1/2'
'-x, -y, -z'
'y, -x, -z'
'x, y, -z'
'-y, x, -z'
'-x, y, z'
'-y, -x, z'
'x, -y, z'
'y, x, z'
'-x+1/2, -y+1/2, -z+1/2'
'y+1/2, -x+1/2, -z+1/2'
'x+1/2, y+1/2, -z+1/2'
'-y+1/2, x+1/2, -z+1/2'
'-x+1/2, y+1/2, z+1/2'
'-y+1/2, -x+1/2, z+1/2'
'x+1/2, -y+1/2, z+1/2'
'y+1/2, x+1/2, z+1/2'

loop_
_atom_site_label
_atom_site_type_symbol
_atom_site_fract_x
_atom_site_fract_y
_atom_site_fract_z
_atom_site_U_iso_or_equiv
_atom_site_adp_type
_atom_site_occupancy
_atom_site_site_symmetry_order
_atom_site_calc_flag
_atom_site_refinement_flags_posn
_atom_site_refinement_flags_adp
_atom_site_refinement_flags_occupancy
Cu1 Cu 0.34514(4) 0.0000 0.0000 0.0270(3) Uani 1 4 d S T P
Cu2 Cu 0.25826(4) 0.0000 0.0000 0.0268(3) Uani 1 4 d S T P
Cu3 Cu 0.17274(2) 0.17274(2) 0.33196(4) 0.0326(3) Uani 1 2 d S T P
Cu4 Cu 0.12843(2) 0.12843(2) 0.25204(4) 0.0377(3) Uani 1 2 d S T P
C1 C 0.30107(18) 0.08193(17) 0.1360(2) 0.0365(12) Uani 1 1 d . . .
C2 C 0.34040(19) 0.08858(18) 0.1650(2) 0.0392(13) Uani 1 1 d . . .
H2 H 0.3668 0.0769 0.1500 0.047 Uiso 1 1 calc R U .
C3 C 0.34016(17) 0.11284(18) 0.2167(2) 0.0384(13) Uani 1 1 d . . .
C4 C 0.30148(18) 0.12913(16) 0.2385(2) 0.0391(13) Uani 1 1 d . . .
H4 H 0.3016 0.1462 0.2731 0.047 Uiso 1 1 calc R U .
C5 C 0.26177(17) 0.12057(16) 0.2098(2) 0.0358(12) Uani 1 1 d . . .
C6 C 0.26187(17) 0.09658(16) 0.1587(2) 0.0334(12) Uani 1 1 d . . .
H6 H 0.2352 0.0902 0.1394 0.040 Uiso 1 1 calc R U .
C7 C 0.30143(16) 0.05355(16) 0.08103(19) 0.0296(11) Uani 1 1 d . . .
C8 C 0.38190(18) 0.11810(18) 0.2500 0.045(2) Uani 1 2 d S TU P
C9 C 0.22014(16) 0.13420(16) 0.2384(2) 0.0346(12) Uani 1 1 d . . .
C10 C 0.17961(18) 0.03933(17) 0.3743(2) 0.0398(13) Uani 1 1 d . . .
C11 C 0.20798(19) 0.03926(17) 0.4226(2) 0.0447(14) Uani 1 1 d . . .
H11 H 0.2177 0.0661 0.4388 0.054 Uiso 1 1 calc R U .
C12 C 0.2218(3) 0.0000 0.4466(3) 0.0455(19) Uani 1 2 d S T P
C13 C 0.1655(3) 0.0000 0.3504(4) 0.048(2) Uani 1 2 d S T P
H13 H 0.1464 0.0000 0.3179 0.058 Uiso 1 2 calc R U P
C14 C 0.16673(19) 0.08161(17) 0.3461(3) 0.0435(13) Uani 1 1 d . . .
C15 C 0.2524(3) 0.0000 0.5000 0.033(2) Uani 1 4 d DS TU P
O1 O 0.33794(12) 0.04398(12) 0.06069(14) 0.0407(9) Uani 1 1 d . . .
O2 O 0.26526(12) 0.04402(12) 0.06077(15) 0.0430(9) Uani 1 1 d . . .
O3 O 0.40993(14) 0.09007(14) 0.2500 0.078(2) Uani 1 2 d S TU P
O4 O 0.22249(12) 0.15789(13) 0.28243(16) 0.0470(10) Uani 1 1 d . . .
O5 O 0.18534(13) 0.12136(14) 0.21352(16) 0.0505(11) Uani 1 1 d . . .
O6 O 0.18030(15) 0.11585(13) 0.36924(17) 0.0571(11) Uani 1 1 d . . .
O7 O 0.14287(14) 0.07890(12) 0.30220(18) 0.0535(11) Uani 1 1 d . . .
O8 O 0.2774(2) 0.0376(2) 0.5000 0.0180(16) Uani 0.5 2 d DS TU P
O9 O 0.4152(3) 0.0000 0.0000 0.076(3) Uani 1 4 d S T P
H9A H 0.4245 0.0101 -0.0322 0.114 Uiso 0.25 1 d R U P
H9B H 0.4245 -0.0259 0.0044 0.114 Uiso 0.25 1 d R U P
O10 O 0.1892(3) 0.0000 0.0000 0.081(3) Uani 1 4 d S T P
H10A H 0.1800 -0.0250 0.0103 0.122 Uiso 0.25 1 d R U P
H10B H 0.1800 0.0058 -0.0340 0.122 Uiso 0.25 1 d R U P
O11 O 0.20786(14) 0.20786(14) 0.3964(3) 0.0667(18) Uani 1 2 d S T P
H11A H 0.2325 0.2155 0.3828 0.100 Uiso 0.5 1 d R U P
H11B H 0.2117 0.1917 0.4261 0.100 Uiso 0.5 1 d R U P
O12 O 0.09261(17) 0.09261(17) 0.1889(3) 0.112(3) Uani 1 2 d S T P
H12A H 0.0646 0.0849 0.2047 0.168 Uiso 0.5 1 d R U P
H12B H 0.1082 0.0661 0.1793 0.168 Uiso 0.5 1 d R U P

loop_
_atom_site_aniso_label
_atom_site_aniso_U_11
_atom_site_aniso_U_22
_atom_site_aniso_U_33
_atom_site_aniso_U_23
_atom_site_aniso_U_13
_atom_site_aniso_U_12
Cu1 0.0283(6) 0.0367(7) 0.0161(5) 0.000 0.000 0.000
Cu2 0.0284(6) 0.0349(7) 0.0172(5) 0.000 0.000 0.000
Cu3 0.0357(3) 0.0357(3) 0.0263(5) -0.0031(2) -0.0031(2) 0.0005(4)
Cu4 0.0394(4) 0.0394(4) 0.0342(5) -0.0060(3) -0.0060(3) -0.0027(4)
C1 0.048(3) 0.033(3) 0.028(3) -0.005(2) 0.000(2) -0.001(2)
C2 0.047(3) 0.042(3) 0.029(3) -0.004(2) -0.010(2) 0.010(2)
C3 0.042(3) 0.044(3) 0.029(3) -0.010(2) -0.013(2) 0.010(2)
C4 0.056(4) 0.035(3) 0.026(3) -0.010(2) -0.009(2) 0.006(2)
C5 0.043(3) 0.036(3) 0.029(3) -0.006(2) -0.006(2) 0.002(2)
C6 0.039(3) 0.032(3) 0.029(3) -0.006(2) -0.010(2) 0.002(2)
C7 0.037(3) 0.041(3) 0.012(2) -0.0031(19) -0.0030(19) -0.003(2)
C8 0.053(3) 0.053(3) 0.029(4) -0.018(3) -0.018(3) 0.017(3)
C9 0.034(3) 0.030(3) 0.040(3) -0.012(2) -0.008(2) 0.004(2)
C10 0.046(3) 0.033(3) 0.040(3) -0.003(2) 0.004(2) -0.001(2)
C11 0.055(4) 0.029(3) 0.049(3) 0.000(2) 0.010(3) 0.001(3)
C12 0.049(5) 0.046(5) 0.042(4) 0.000 0.006(4) 0.000
C13 0.050(5) 0.051(5) 0.044(5) 0.000 0.005(4) 0.000
C14 0.048(3) 0.031(3) 0.052(3) -0.005(3) -0.001(3) 0.000(2)
C15 0.041(6) 0.019(4) 0.040(5) 0.000 0.000 0.000
O1 0.048(2) 0.047(2) 0.0272(18) -0.0114(16) -0.0013(16) -0.0053(17)
O2 0.042(2) 0.054(2) 0.0325(19) -0.0139(17) -0.0026(17) 0.0048(18)
O3 0.082(3) 0.082(3) 0.068(4) -0.041(3) -0.041(3) 0.047(3)
O4 0.041(2) 0.058(2) 0.042(2) -0.0289(19) 0.0030(17) -0.0011(19)
O5 0.045(2) 0.068(3) 0.039(2) -0.0202(19) 0.0029(18) 0.003(2)
O6 0.087(3) 0.038(2) 0.046(2) 0.0061(19) -0.011(2) 0.000(2)
O7 0.068(3) 0.038(2) 0.054(2) 0.0029(19) -0.016(2) -0.004(2)
O8 0.016(4) 0.021(4) 0.018(4) 0.000 0.000 0.005(3)
O9 0.043(5) 0.134(9) 0.051(5) 0.000 0.000 0.000
O10 0.040(5) 0.140(10) 0.063(6) 0.000 0.000 0.000
O11 0.078(3) 0.078(3) 0.043(3) -0.015(2) -0.015(2) -0.019(4)
O12 0.126(5) 0.126(5) 0.085(6) -0.031(3) -0.031(3) -0.068(6)

loop_
_atom_type_symbol
_atom_type_description
_atom_type_scat_dispersion_real
_atom_type_scat_dispersion_imag
_atom_type_scat_source
C C 0.0033 0.0016 'International Tables Vol C Tables 4.2.6.8 and 6.1.1.4'
H H 0.0000 0.0000 'International Tables Vol C Tables 4.2.6.8 and 6.1.1.4'
Cu Cu 0.3201 1.2651 'International Tables Vol C Tables 4.2.6.8 and 6.1.1.4'
O O 0.0106 0.0060 'International Tables Vol C Tables 4.2.6.8 and 6.1.1.4'

loop_
_geom_angle_atom_site_label_1
_geom_angle_atom_site_label_2
_geom_angle_atom_site_label_3
_geom_angle
_geom_angle_site_symmetry_1
_geom_angle_site_symmetry_3
O1 Cu1 O1 91.2(2) 5 23
O1 Cu1 O1 87.4(2) 5 19
O1 Cu1 O1 167.0(2) 23 19
O1 Cu1 O1 167.0(2) 5 .
O1 Cu1 O1 87.4(2) 23 .
O1 Cu1 O1 91.2(2) 19 .
O1 Cu1 O9 96.49(11) 5 .
O1 Cu1 O9 96.49(11) 23 .
O1 Cu1 O9 96.49(11) 19 .
O1 Cu1 O9 96.49(11) . .
O2 Cu2 O2 91.2(2) 5 23
O2 Cu2 O2 87.4(2) 5 19
O2 Cu2 O2 167.4(2) 23 19
O2 Cu2 O2 167.4(2) 5 .
O2 Cu2 O2 87.4(2) 23 .
O2 Cu2 O2 91.2(2) 19 .
O2 Cu2 O10 96.31(11) 5 .
O2 Cu2 O10 96.31(11) 23 .
O2 Cu2 O10 96.31(11) 19 .
O2 Cu2 O10 96.31(11) . .
O4 Cu3 O4 91.4(3) . 24
O4 Cu3 O6 167.64(17) . 24
O4 Cu3 O6 87.41(18) 24 24
O4 Cu3 O6 87.41(18) . .
O4 Cu3 O6 167.65(17) 24 .
O6 Cu3 O6 91.1(3) 24 .
O4 Cu3 O11 97.36(17) . .
O4 Cu3 O11 97.36(17) 24 .
O6 Cu3 O11 94.98(18) 24 .
O6 Cu3 O11 94.98(18) . .
O7 Cu4 O7 90.2(3) . 24
O7 Cu4 O5 88.78(19) . .
O7 Cu4 O5 167.81(17) 24 .
O7 Cu4 O5 167.81(17) . 24
O7 Cu4 O5 88.78(19) 24 24
O5 Cu4 O5 89.6(3) . 24
O7 Cu4 O12 96.8(2) . .
O7 Cu4 O12 96.8(2) 24 .
O5 Cu4 O12 95.4(2) . .
O5 Cu4 O12 95.4(2) 24 .
C6 C1 C2 121.6(5) . .
C6 C1 C7 120.0(5) . .
C2 C1 C7 118.1(5) . .
C1 C2 C3 118.6(5) . .
C1 C2 H2 120.7 . .
C3 C2 H2 120.7 . .
C4 C3 C2 120.3(5) . .
C4 C3 C8 120.5(4) . .
C2 C3 C8 119.0(5) . .
C3 C4 C5 120.3(5) . .
C3 C4 H4 119.8 . .
C5 C4 H4 119.8 . .
C6 C5 C4 119.6(5) . .
C6 C5 C9 121.5(5) . .
C4 C5 C9 118.7(4) . .
C5 C6 C1 119.6(5) . .
C5 C6 H6 120.2 . .
C1 C6 H6 120.2 . .
O2 C7 O1 127.4(4) . .
O2 C7 C1 115.9(4) . .
O1 C7 C1 116.6(4) . .
O3 C8 C3 121.8(3) . 16
O3 C8 C3 121.8(3) . .
C3 C8 C3 116.4(6) 16 .
O4 C9 O5 126.3(5) . .
O4 C9 C5 118.0(4) . .
O5 C9 C5 115.6(4) . .
C13 C10 C11 120.0(6) . .
C13 C10 C14 119.7(5) . .
C11 C10 C14 120.2(5) . .
C12 C11 C10 120.1(6) . .
C12 C11 H11 120.0 . .
C10 C11 H11 120.0 . .
C11 C12 C11 120.0(8) . 23
C11 C12 C15 120.0(4) . .
C11 C12 C15 120.0(4) 23 .
C10 C13 C10 119.9(8) . 23
C10 C13 H13 120.1 . .
C10 C13 H13 120.1 23 .
O6 C14 O7 126.6(5) . .
O6 C14 C10 117.0(5) . .
O7 C14 C10 116.4(5) . .
O8 C15 O8 112.7(9) . 5_556
O8 C15 C12 109.6(2) . .
O8 C15 C12 109.6(2) 5_556 .
O8 C15 C12 109.6(2) . 19_556
O8 C15 C12 109.6(2) 5_556 19_556
C12 C15 C12 105.3(8) . 19_556
C7 O1 Cu1 122.1(3) . .
C7 O2 Cu2 122.0(3) . .
C9 O4 Cu3 124.2(3) . .
C9 O5 Cu4 120.5(3) . .
C14 O6 Cu3 121.6(4) . .
C14 O7 Cu4 123.8(4) . .
Cu1 O9 H9A 109.5 . .
Cu1 O9 H9B 109.5 . .
H9A O9 H9B 109.5 . .
Cu2 O10 H10A 109.5 . .
Cu2 O10 H10B 109.5 . .
H10A O10 H10B 109.5 . .
Cu3 O11 H11A 109.5 . .
Cu3 O11 H11B 109.5 . .
H11A O11 H11B 109.5 . .
Cu4 O12 H12A 109.3 . .
Cu4 O12 H12B 109.6 . .
H12A O12 H12B 108.7 . .

loop_
_geom_bond_atom_site_label_1
_geom_bond_atom_site_label_2
_geom_bond_distance
_geom_bond_site_symmetry_2
Cu1 O1 1.951(3) 5
Cu1 O1 1.951(3) 23
Cu1 O1 1.951(3) 19
Cu1 O1 1.951(3) .
Cu1 O9 2.148(8) .
Cu2 O2 1.953(3) 5
Cu2 O2 1.953(3) 23
Cu2 O2 1.953(3) 19
Cu2 O2 1.953(3) .
Cu2 O10 2.115(9) .
Cu3 O4 1.955(4) .
Cu3 O4 1.955(4) 24
Cu3 O6 1.956(4) 24
Cu3 O6 1.956(4) .
Cu3 O11 2.123(6) .
Cu4 O7 1.956(4) .
Cu4 O7 1.956(4) 24
Cu4 O5 1.967(4) .
Cu4 O5 1.967(4) 24
Cu4 O12 2.124(6) .
C1 C6 1.385(7) .
C1 C2 1.392(7) .
C1 C7 1.532(6) .
C2 C3 1.400(7) .
C2 H2 0.9500 .
C3 C4 1.380(7) .
C3 C8 1.499(6) .
C4 C5 1.408(7) .
C4 H4 0.9500 .
C5 C6 1.384(7) .
C5 C9 1.494(7) .
C6 H6 0.9500 .
C7 O2 1.237(6) .
C7 O1 1.247(6) .
C8 O3 1.215(9) .
C8 C3 1.499(6) 16
C9 O4 1.247(6) .
C9 O5 1.272(6) .
C10 C13 1.392(7) .
C10 C11 1.409(8) .
C10 C14 1.501(7) .
C11 C12 1.389(7) .
C11 H11 0.9500 .
C12 C11 1.389(7) 23
C12 C15 1.543(10) .
C13 C10 1.392(7) 23
C13 H13 0.9500 .
C14 O6 1.247(6) .
C14 O7 1.247(7) .
C15 O8 1.384(9) .
C15 O8 1.384(9) 5_556
C15 C12 1.543(10) 19_556
O9 H9A 0.8499 .
O9 H9B 0.8499 .
O10 H10A 0.8500 .
O10 H10B 0.8501 .
O11 H11A 0.8500 .
O11 H11B 0.8498 .
O12 H12A 0.9620 .
O12 H12B 0.9671 .

loop_
_geom_torsion_atom_site_label_1
_geom_torsion_atom_site_label_2
_geom_torsion_atom_site_label_3
_geom_torsion_atom_site_label_4
_geom_torsion
_geom_torsion_site_symmetry_1
_geom_torsion_site_symmetry_4
C6 C1 C2 C3 -3.6(8) . .
C7 C1 C2 C3 -177.2(5) . .
C1 C2 C3 C4 1.0(8) . .
C1 C2 C3 C8 176.6(5) . .
C2 C3 C4 C5 1.6(8) . .
C8 C3 C4 C5 -174.0(5) . .
C3 C4 C5 C6 -1.5(8) . .
C3 C4 C5 C9 172.9(5) . .
C4 C5 C6 C1 -1.1(8) . .
C9 C5 C6 C1 -175.3(5) . .
C2 C1 C6 C5 3.7(8) . .
C7 C1 C6 C5 177.2(4) . .
C6 C1 C7 O2 -2.3(7) . .
C2 C1 C7 O2 171.4(5) . .
C6 C1 C7 O1 175.3(5) . .
C2 C1 C7 O1 -11.0(7) . .
C4 C3 C8 O3 144.4(4) . .
C2 C3 C8 O3 -31.3(6) . .
C4 C3 C8 C3 -35.6(4) . 16
C2 C3 C8 C3 148.7(6) . 16
C6 C5 C9 O4 -175.9(5) . .
C4 C5 C9 O4 9.8(8) . .
C6 C5 C9 O5 1.7(8) . .
C4 C5 C9 O5 -172.6(5) . .
C13 C10 C11 C12 -0.3(9) . .
C14 C10 C11 C12 -176.4(6) . .
C10 C11 C12 C11 0.6(12) . 23
C10 C11 C12 C15 -179.2(6) . .
C11 C10 C13 C10 -0.1(11) . 23
C14 C10 C13 C10 176.0(5) . 23
C13 C10 C14 O6 -179.9(6) . .
C11 C10 C14 O6 -3.8(8) . .
C13 C10 C14 O7 1.2(9) . .
C11 C10 C14 O7 177.4(5) . .
C11 C12 C15 O8 -28.0(10) . .
C11 C12 C15 O8 152.2(6) 23 .
C11 C12 C15 O8 -152.2(6) . 5_556
C11 C12 C15 O8 28.0(10) 23 5_556
C11 C12 C15 C12 89.9(6) . 19_556
C11 C12 C15 C12 -89.9(6) 23 19_556
O2 C7 O1 Cu1 -14.0(8) . .
C1 C7 O1 Cu1 168.7(3) . .
O1 C7 O2 Cu2 14.0(8) . .
C1 C7 O2 Cu2 -168.7(3) . .
O5 C9 O4 Cu3 11.2(8) . .
C5 C9 O4 Cu3 -171.4(3) . .
O4 C9 O5 Cu4 -12.3(8) . .
C5 C9 O5 Cu4 170.2(3) . .
O7 C14 O6 Cu3 -9.4(9) . .
C10 C14 O6 Cu3 171.8(4) . .
O6 C14 O7 Cu4 9.9(9) . .
C10 C14 O7 Cu4 -171.3(4) . .
